data_4076176
loop_
_publ_author_name
'Evans, William J.'
'Lee, David S.'
'Johnston, Matthew A.'
'Ziller, Joseph W.'

_publ_section_title
;
 The Elusive (C5Me4H)3Lu:&#x00A0; Its Synthesis and LnZ3/K/N2Reactivity
;
_journal_issue 26
_journal_name_full Organometallics
_journal_page_first 6393
_journal_paper_doi 10.1021/om050709k
_journal_volume 24
_journal_year 2005
_chemical_formula_sum 'C45.5 H50 B Lu'
_chemical_formula_weight 782.64
_chemical_name_systematic
; 
 ? 
;
_space_group_IT_number 14
_symmetry_cell_setting monoclinic
_symmetry_space_group_name_Hall '-P 2yn'
_symmetry_space_group_name_H-M 'P 1 21/n 1'
_atom_sites_solution_hydrogens difmap
_atom_sites_solution_primary direct
_atom_sites_solution_secondary difmap
_audit_creation_method SHELXTL
_cell_angle_alpha 90.00
_cell_angle_beta 102.354(2)
_cell_angle_gamma 90.00
_cell_formula_units_Z 4
_cell_length_a 14.631(2)
_cell_length_b 14.429(2)
_cell_length_c 17.559(2)
_cell_measurement_temperature 163(2)
_cell_volume 3621.1(8)
_computing_cell_refinement 'Bruker SMART/SAINT'
_computing_data_collection 'Bruker SMART'
_computing_data_reduction 'Bruker SAINT'
_computing_molecular_graphics 'Bruker SHELXTL'
_computing_publication_material 'Bruker SHELXTL'
_computing_structure_refinement 'Bruker SHELXTL'
_computing_structure_solution 'Bruker SHELXTL'
_diffrn_ambient_temperature 163(2)
_diffrn_measured_fraction_theta_full 0.972
_diffrn_measured_fraction_theta_max 0.972
_diffrn_measurement_device_type 'CCD area detector'
_diffrn_measurement_method 'omega scans'
_diffrn_radiation_monochromator graphite
_diffrn_radiation_source 'sealed tube'
_diffrn_radiation_type MoK\a
_diffrn_radiation_wavelength 0.71073
_diffrn_reflns_av_R_equivalents 0.0251
_diffrn_reflns_av_sigmaI/netI 0.0195
_diffrn_reflns_limit_h_max 19
_diffrn_reflns_limit_h_min -19
_diffrn_reflns_limit_k_max 19
_diffrn_reflns_limit_k_min -18
_diffrn_reflns_limit_l_max 23
_diffrn_reflns_limit_l_min -23
_diffrn_reflns_number 37300
_diffrn_reflns_theta_full 28.27
_diffrn_reflns_theta_max 28.27
_diffrn_reflns_theta_min 1.65
_diffrn_standards_decay_% '< 1.0'
_diffrn_standards_interval_count 'initial 50 frames recollected'
_diffrn_standards_number '50 frames'
_exptl_absorpt_coefficient_mu 2.757
_exptl_absorpt_correction_T_max 0.6224
_exptl_absorpt_correction_T_min 0.5019
_exptl_absorpt_correction_type multi-scan
_exptl_absorpt_process_details 'Bruker SADABS'
_exptl_crystal_colour colorless
_exptl_crystal_density_diffrn 1.436
_exptl_crystal_density_meas ?
_exptl_crystal_density_method 'not measured'
_exptl_crystal_description cube
_exptl_crystal_F_000 1596
_exptl_crystal_size_max 0.29
_exptl_crystal_size_mid 0.24
_exptl_crystal_size_min 0.19
_refine_diff_density_max 0.662
_refine_diff_density_min -0.449
_refine_diff_density_rms 0.075
_refine_ls_extinction_method none
_refine_ls_goodness_of_fit_ref 1.062
_refine_ls_hydrogen_treatment refall
_refine_ls_matrix_type full
_refine_ls_number_parameters 626
_refine_ls_number_reflns 8742
_refine_ls_number_restraints 0
_refine_ls_restrained_S_all 1.062
_refine_ls_R_factor_all 0.0250
_refine_ls_R_factor_gt 0.0192
_refine_ls_shift/su_max 0.005
_refine_ls_shift/su_mean 0.000
_refine_ls_structure_factor_coef Fsqd
_refine_ls_weighting_details 'calc w=1/[\s^2^(Fo^2^)+(0.0241P)^2^+3.0655P] where P=(Fo^2^+2Fc^2^)/3'
_refine_ls_weighting_scheme calc
_refine_ls_wR_factor_gt 0.0480
_refine_ls_wR_factor_ref 0.0511
_reflns_number_gt 7733
_reflns_number_total 8742
_reflns_threshold_expression >2sigma(I)
_cod_data_source_file om050709ksi20050816_073914.cif
_cod_data_source_block dl27_(281028)
_cod_depositor_comments
;
The following automatic conversions were performed:

'_symmetry_cell_setting' value 'Monoclinic' changed to 'monoclinic'
according to /home/saulius/struct/CIF-dictionaries/cif_core.dic
dictionary named 'cif_core.dic' version 2.4.1 from 2010-06-29.

Automatic conversion script
Id: cif_fix_values 1715 2011-07-08 13:25:40Z adriana 

The following automatic conversions were performed:

'_exptl_crystal_density_meas' value 'n/a' was changed to '?' - the
value is perceived as not measured.

Automatic conversion script
Id: cif_fix_values 3008 2015-01-20 13:52:24Z robertas 
;
_cod_original_cell_volume 3621.0(9)
_cod_original_sg_symbol_H-M P2(1)/n
_cod_original_formula_sum 'C45.50 H50 B Lu'
_cod_database_code 4076176

loop_
_symmetry_equiv_pos_as_xyz
'x, y, z'
'-x+1/2, y+1/2, -z+1/2'
'-x, -y, -z'
'x-1/2, -y-1/2, z-1/2'

loop_
_atom_site_label
_atom_site_type_symbol
_atom_site_fract_x
_atom_site_fract_y
_atom_site_fract_z
_atom_site_U_iso_or_equiv
_atom_site_adp_type
_atom_site_occupancy
_atom_site_symmetry_multiplicity
_atom_site_calc_flag
_atom_site_refinement_flags
Lu1 Lu 0.954697(5) 0.153338(6) 0.195528(5) 0.01616(3) Uani 1 1 d .
B1 B 1.07821(16) -0.10112(15) 0.30047(13) 0.0170(4) Uani 1 1 d .
C1 C 0.94450(16) 0.16489(17) 0.04754(13) 0.0269(5) Uani 1 1 d .
C2 C 0.86248(16) 0.21017(17) 0.05878(14) 0.0284(5) Uani 1 1 d .
C3 C 0.80349(15) 0.14316(16) 0.08365(13) 0.0253(5) Uani 1 1 d .
C4 C 0.84832(15) 0.05583(15) 0.08538(12) 0.0223(4) Uani 1 1 d .
C5 C 0.93587(15) 0.06992(16) 0.06504(12) 0.0233(4) Uani 1 1 d .
C6 C 1.0187(2) 0.2073(2) 0.01128(17) 0.0407(7) Uani 1 1 d .
C7 C 0.8365(2) 0.3079(2) 0.03321(19) 0.0446(7) Uani 1 1 d .
C8 C 0.70450(18) 0.1596(2) 0.09217(18) 0.0371(6) Uani 1 1 d .
C9 C 0.80335(19) -0.03692(19) 0.09139(15) 0.0316(5) Uani 1 1 d .
C10 C 0.89554(15) 0.26987(16) 0.28373(14) 0.0251(4) Uani 1 1 d .
C11 C 0.97806(15) 0.23511(14) 0.33286(12) 0.0215(4) Uani 1 1 d .
C12 C 1.05557(14) 0.26562(15) 0.30246(13) 0.0227(4) Uani 1 1 d .
C13 C 1.02137(17) 0.31746(15) 0.23403(14) 0.0266(5) Uani 1 1 d .
C14 C 0.92253(18) 0.32019(16) 0.22305(15) 0.0286(5) Uani 1 1 d .
C15 C 0.79767(18) 0.2642(2) 0.2974(2) 0.0378(6) Uani 1 1 d .
C16 C 0.9867(2) 0.18714(18) 0.40980(14) 0.0303(5) Uani 1 1 d .
C17 C 1.15565(18) 0.2592(2) 0.34553(18) 0.0351(6) Uani 1 1 d .
C18 C 1.0798(2) 0.37122(19) 0.1882(2) 0.0407(7) Uani 1 1 d .
C19 C 1.10915(13) -0.03700(14) 0.23274(11) 0.0175(4) Uani 1 1 d .
C20 C 1.11471(13) 0.06031(14) 0.24065(12) 0.0187(4) Uani 1 1 d .
C21 C 1.15153(14) 0.11755(16) 0.19029(13) 0.0224(4) Uani 1 1 d .
C22 C 1.18582(15) 0.07878(17) 0.12950(13) 0.0252(4) Uani 1 1 d .
C23 C 1.18063(15) -0.01630(16) 0.11943(13) 0.0246(4) Uani 1 1 d .
C24 C 1.14192(15) -0.07249(16) 0.16897(12) 0.0214(4) Uani 1 1 d .
C25 C 0.98655(14) -0.05386(13) 0.32577(12) 0.0175(4) Uani 1 1 d .
C26 C 0.91713(14) -0.00947(14) 0.27009(12) 0.0182(4) Uani 1 1 d .
C27 C 0.83240(15) 0.02249(15) 0.28561(13) 0.0223(4) Uani 1 1 d .
C28 C 0.81551(16) 0.01102(17) 0.35960(14) 0.0263(5) Uani 1 1 d .
C29 C 0.88208(16) -0.03191(17) 0.41625(13) 0.0254(4) Uani 1 1 d .
C30 C 0.96597(15) -0.06317(15) 0.39984(12) 0.0214(4) Uani 1 1 d .
C31 C 1.04952(14) -0.20508(14) 0.26592(11) 0.0182(4) Uani 1 1 d .
C32 C 0.95781(15) -0.23728(16) 0.24395(14) 0.0269(5) Uani 1 1 d .
C33 C 0.93567(18) -0.32453(19) 0.21163(18) 0.0377(6) Uani 1 1 d .
C34 C 1.00592(18) -0.38348(18) 0.19894(17) 0.0363(6) Uani 1 1 d .
C35 C 1.09804(17) -0.35455(16) 0.22056(15) 0.0286(5) Uani 1 1 d .
C36 C 1.11893(15) -0.26814(15) 0.25418(13) 0.0229(4) Uani 1 1 d .
C37 C 1.16673(14) -0.10671(15) 0.37615(12) 0.0196(4) Uani 1 1 d .
C38 C 1.17507(17) -0.18118(18) 0.42837(14) 0.0277(5) Uani 1 1 d .
C39 C 1.24854(19) -0.1888(2) 0.49276(14) 0.0339(6) Uani 1 1 d .
C40 C 1.31704(18) -0.1218(2) 0.50830(14) 0.0352(6) Uani 1 1 d .
C41 C 1.31100(17) -0.0467(2) 0.45889(15) 0.0339(6) Uani 1 1 d .
C42 C 1.23753(15) -0.03972(18) 0.39437(14) 0.0266(5) Uani 1 1 d .
H5 H 0.9805(19) 0.0195(19) 0.0618(15) 0.029(7) Uiso 1 1 d .
H6A H 0.997(2) 0.234(2) -0.039(2) 0.055(9) Uiso 1 1 d .
H6B H 1.070(3) 0.156(3) 0.001(2) 0.074(13) Uiso 1 1 d .
H6C H 1.051(3) 0.252(3) 0.042(2) 0.068(11) Uiso 1 1 d .
H7A H 0.785(2) 0.3282(19) 0.0610(17) 0.031(7) Uiso 1 1 d .
H7B H 0.816(2) 0.309(2) -0.023(2) 0.049(9) Uiso 1 1 d .
H7C H 0.887(2) 0.353(2) 0.051(2) 0.045(9) Uiso 1 1 d .
H8A H 0.684(2) 0.122(2) 0.125(2) 0.046(9) Uiso 1 1 d .
H8B H 0.660(3) 0.151(2) 0.047(2) 0.051(10) Uiso 1 1 d .
H8C H 0.697(2) 0.224(3) 0.101(2) 0.058(10) Uiso 1 1 d .
H9A H 0.765(2) -0.040(2) 0.1280(17) 0.034(7) Uiso 1 1 d .
H9B H 0.766(2) -0.053(2) 0.0434(18) 0.039(8) Uiso 1 1 d .
H9C H 0.851(2) -0.084(2) 0.1056(17) 0.040(8) Uiso 1 1 d .
H14 H 0.883(3) 0.355(2) 0.188(2) 0.052(10) Uiso 1 1 d .
H15A H 0.791(3) 0.210(3) 0.330(2) 0.070(12) Uiso 1 1 d .
H15B H 0.753(3) 0.260(3) 0.254(2) 0.065(11) Uiso 1 1 d .
H15C H 0.781(3) 0.317(3) 0.321(2) 0.072(12) Uiso 1 1 d .
H16A H 0.930(2) 0.170(2) 0.4193(18) 0.036(8) Uiso 1 1 d .
H16B H 1.019(2) 0.133(2) 0.4124(18) 0.039(8) Uiso 1 1 d .
H16C H 1.024(2) 0.227(2) 0.4518(18) 0.044(8) Uiso 1 1 d .
H17A H 1.167(2) 0.298(2) 0.3870(19) 0.042(8) Uiso 1 1 d .
H17B H 1.170(3) 0.200(3) 0.368(2) 0.065(11) Uiso 1 1 d .
H17C H 1.195(3) 0.275(3) 0.314(2) 0.077(12) Uiso 1 1 d .
H18A H 1.129(3) 0.328(2) 0.174(2) 0.059(10) Uiso 1 1 d .
H18B H 1.039(2) 0.397(2) 0.138(2) 0.055(10) Uiso 1 1 d .
H18C H 1.103(3) 0.419(3) 0.215(2) 0.062(11) Uiso 1 1 d .
H20 H 1.1000(15) 0.0855(16) 0.2860(13) 0.012(5) Uiso 1 1 d .
H21 H 1.157(2) 0.181(2) 0.2014(16) 0.032(7) Uiso 1 1 d .
H22 H 1.2110(17) 0.1183(18) 0.0949(15) 0.022(6) Uiso 1 1 d .
H23 H 1.2043(18) -0.0423(19) 0.0773(16) 0.031(7) Uiso 1 1 d .
H24 H 1.1379(18) -0.1335(19) 0.1595(15) 0.024(6) Uiso 1 1 d .
H26 H 0.9228(17) -0.0108(17) 0.2198(15) 0.020(6) Uiso 1 1 d .
H27 H 0.7887(18) 0.0464(19) 0.2473(15) 0.027(7) Uiso 1 1 d .
H28 H 0.764(2) 0.027(2) 0.3692(16) 0.035(7) Uiso 1 1 d .
H29 H 0.8703(19) -0.035(2) 0.4621(17) 0.033(7) Uiso 1 1 d .
H30 H 1.0102(16) -0.0906(16) 0.4395(13) 0.014(5) Uiso 1 1 d .
H32 H 0.9076(18) -0.1988(18) 0.2529(15) 0.025(6) Uiso 1 1 d .
H33 H 0.874(3) -0.346(2) 0.200(2) 0.049(9) Uiso 1 1 d .
H34 H 0.989(2) -0.444(2) 0.1750(17) 0.041(8) Uiso 1 1 d .
H35 H 1.145(2) -0.392(2) 0.2159(17) 0.038(8) Uiso 1 1 d .
H36 H 1.1832(19) -0.2498(19) 0.2686(15) 0.029(7) Uiso 1 1 d .
H38 H 1.1299(18) -0.2224(18) 0.4195(14) 0.020(6) Uiso 1 1 d .
H39 H 1.2488(19) -0.2346(19) 0.5248(16) 0.028(7) Uiso 1 1 d .
H40 H 1.367(2) -0.125(2) 0.5545(19) 0.046(8) Uiso 1 1 d .
H41 H 1.353(2) -0.003(2) 0.4666(18) 0.043(8) Uiso 1 1 d .
H42 H 1.2385(19) 0.010(2) 0.3648(16) 0.031(7) Uiso 1 1 d .
C43 C 1.0644(4) -0.3995(4) 0.4908(3) 0.0389(12) Uani 0.50 1 d P
C44 C 1.0576(3) -0.4369(3) 0.4102(3) 0.0671(10) Uani 1 1 d .
C45 C 1.0000(4) -0.5208(5) 0.4015(4) 0.0503(16) Uani 0.50 1 d P
C46 C 0.9678(2) -0.56089(18) 0.45598(19) 0.0422(7) Uani 1 1 d .
C47 C 0.9763(3) -0.5205(4) 0.5343(3) 0.0342(11) Uani 0.50 1 d P

loop_
_atom_site_aniso_label
_atom_site_aniso_U_11
_atom_site_aniso_U_22
_atom_site_aniso_U_33
_atom_site_aniso_U_23
_atom_site_aniso_U_13
_atom_site_aniso_U_12
Lu1 0.01388(5) 0.01558(5) 0.01833(5) 0.00076(3) 0.00189(3) 0.00016(3)
B1 0.0174(10) 0.0155(10) 0.0184(10) 0.0009(8) 0.0042(8) 0.0006(8)
C1 0.0240(11) 0.0352(13) 0.0190(10) 0.0065(9) -0.0008(8) -0.0071(9)
C2 0.0270(11) 0.0274(12) 0.0256(11) 0.0078(9) -0.0060(9) -0.0027(9)
C3 0.0185(10) 0.0319(12) 0.0231(11) 0.0031(9) -0.0013(8) -0.0020(9)
C4 0.0230(10) 0.0274(11) 0.0148(9) 0.0004(8) 0.0001(8) -0.0056(8)
C5 0.0223(10) 0.0307(11) 0.0160(9) -0.0013(8) 0.0025(8) -0.0023(9)
C6 0.0370(14) 0.0543(18) 0.0305(14) 0.0122(13) 0.0064(12) -0.0150(13)
C7 0.0496(17) 0.0313(14) 0.0427(16) 0.0129(12) -0.0126(14) -0.0016(13)
C8 0.0190(11) 0.0507(17) 0.0391(15) 0.0043(13) 0.0006(11) 0.0010(11)
C9 0.0381(13) 0.0314(13) 0.0233(11) -0.0025(10) 0.0021(10) -0.0135(11)
C10 0.0237(10) 0.0220(10) 0.0310(11) -0.0068(9) 0.0093(9) 0.0030(8)
C11 0.0223(10) 0.0180(10) 0.0249(10) -0.0073(8) 0.0065(8) -0.0022(8)
C12 0.0222(10) 0.0171(9) 0.0293(11) -0.0080(8) 0.0062(9) -0.0028(8)
C13 0.0325(12) 0.0146(9) 0.0349(12) -0.0021(9) 0.0124(10) -0.0022(9)
C14 0.0316(12) 0.0189(10) 0.0358(13) 0.0013(9) 0.0080(10) 0.0089(9)
C15 0.0227(12) 0.0414(15) 0.0517(17) -0.0124(14) 0.0135(12) 0.0039(11)
C16 0.0379(14) 0.0279(12) 0.0251(12) -0.0051(10) 0.0066(10) -0.0047(11)
C17 0.0235(11) 0.0381(15) 0.0421(15) -0.0164(13) 0.0033(11) -0.0064(10)
C18 0.0516(17) 0.0205(12) 0.0572(19) 0.0011(12) 0.0273(15) -0.0073(12)
C19 0.0137(8) 0.0187(9) 0.0194(9) -0.0007(8) 0.0019(7) 0.0014(7)
C20 0.0139(9) 0.0198(10) 0.0225(10) 0.0003(8) 0.0041(8) 0.0012(7)
C21 0.0173(9) 0.0207(10) 0.0286(11) 0.0028(9) 0.0036(8) -0.0016(8)
C22 0.0194(10) 0.0315(12) 0.0258(11) 0.0061(9) 0.0071(9) -0.0007(9)
C23 0.0216(10) 0.0327(12) 0.0201(10) 0.0013(9) 0.0059(8) 0.0039(9)
C24 0.0216(10) 0.0209(10) 0.0220(10) 0.0006(8) 0.0057(8) 0.0045(8)
C25 0.0176(9) 0.0159(9) 0.0190(9) -0.0012(7) 0.0040(7) -0.0009(7)
C26 0.0205(10) 0.0171(9) 0.0177(10) -0.0002(7) 0.0055(8) -0.0002(7)
C27 0.0189(10) 0.0223(10) 0.0245(11) 0.0001(8) 0.0021(8) 0.0039(8)
C28 0.0201(10) 0.0311(12) 0.0301(12) -0.0047(9) 0.0105(9) 0.0045(9)
C29 0.0276(11) 0.0315(12) 0.0195(10) -0.0018(9) 0.0102(9) -0.0009(9)
C30 0.0222(10) 0.0233(10) 0.0187(10) 0.0012(8) 0.0044(8) 0.0012(8)
C31 0.0195(9) 0.0187(10) 0.0164(9) 0.0005(7) 0.0035(8) 0.0014(7)
C32 0.0185(10) 0.0244(11) 0.0358(12) -0.0079(9) 0.0013(9) 0.0030(8)
C33 0.0229(12) 0.0320(13) 0.0537(17) -0.0159(12) -0.0017(11) -0.0025(10)
C34 0.0335(13) 0.0241(12) 0.0459(15) -0.0130(11) -0.0033(11) 0.0033(10)
C35 0.0277(12) 0.0253(12) 0.0321(12) -0.0039(9) 0.0047(10) 0.0097(9)
C36 0.0197(10) 0.0202(10) 0.0288(11) 0.0000(9) 0.0055(8) 0.0026(8)
C37 0.0176(9) 0.0224(10) 0.0189(9) -0.0023(8) 0.0038(8) 0.0059(8)
C38 0.0274(11) 0.0291(12) 0.0253(11) 0.0025(9) 0.0027(9) 0.0037(10)
C39 0.0393(14) 0.0399(14) 0.0209(11) 0.0033(11) 0.0028(10) 0.0193(12)
C40 0.0279(12) 0.0514(16) 0.0217(11) -0.0141(11) -0.0048(10) 0.0178(11)
C41 0.0247(11) 0.0425(15) 0.0317(13) -0.0172(11) -0.0005(10) 0.0019(11)
C42 0.0226(10) 0.0292(12) 0.0264(11) -0.0064(10) 0.0017(9) 0.0017(9)
C43 0.029(3) 0.036(3) 0.050(3) 0.006(2) 0.004(2) -0.003(2)
C44 0.059(2) 0.058(2) 0.081(3) 0.015(2) 0.0058(19) 0.0078(17)
C45 0.047(3) 0.057(4) 0.042(3) -0.017(3) 0.001(3) 0.016(3)
C46 0.0369(14) 0.0259(13) 0.0557(18) -0.0038(12) -0.0080(13) 0.0041(11)
C47 0.025(2) 0.031(3) 0.048(3) 0.012(2) 0.009(2) 0.0087(19)

loop_
_atom_type_symbol
_atom_type_description
_atom_type_scat_dispersion_real
_atom_type_scat_dispersion_imag
_atom_type_scat_source
C C 0.0033 0.0016 'International Tables Vol C Tables 4.2.6.8 and 6.1.1.4'
H H 0.0000 0.0000 'International Tables Vol C Tables 4.2.6.8 and 6.1.1.4'
B B 0.0013 0.0007 'International Tables Vol C Tables 4.2.6.8 and 6.1.1.4'
Lu Lu -0.4720 5.8584 'International Tables Vol C Tables 4.2.6.8 and 6.1.1.4'

loop_
_geom_angle_atom_site_label_1
_geom_angle_atom_site_label_2
_geom_angle_atom_site_label_3
_geom_angle
_geom_angle_site_symmetry_1
_geom_angle_site_symmetry_3
Cnt1 Lu1 C20 114.9 . .
Cnt1 Lu1 C21 102.3 . .
Cnt1 Lu1 C26 102.9 . .
Cnt1 Lu1 C27 100.6 . .
Cnt2 Lu1 C20 103.6 . .
Cnt2 Lu1 C21 99.4 . .
Cnt2 Lu1 C26 113.7 . .
Cnt2 Lu1 C27 100.6 . .
Cnt1 Lu1 Cnt2 133.4 . .
H26 Lu1 C14 146.5(6) . .
H26 Lu1 C5 73.4(6) . .
C14 Lu1 C5 129.39(8) . .
H26 Lu1 C10 115.2(6) . .
C14 Lu1 C10 32.31(8) . .
C5 Lu1 C10 150.26(7) . .
H26 Lu1 H20 71.9(8) . .
C14 Lu1 H20 114.2(5) . .
C5 Lu1 H20 107.0(5) . .
C10 Lu1 H20 102.6(5) . .
H26 Lu1 C1 105.3(6) . .
C14 Lu1 C1 99.13(8) . .
C5 Lu1 C1 32.06(7) . .
C10 Lu1 C1 127.87(8) . .
H20 Lu1 C1 120.8(5) . .
H26 Lu1 C13 154.8(6) . .
C14 Lu1 C13 32.15(8) . .
C5 Lu1 C13 128.83(7) . .
C10 Lu1 C13 53.11(7) . .
H20 Lu1 C13 88.3(5) . .
C1 Lu1 C13 98.11(7) . .
H26 Lu1 C4 60.5(6) . .
C14 Lu1 C4 123.31(8) . .
C5 Lu1 C4 31.77(7) . .
C10 Lu1 C4 125.14(7) . .
H20 Lu1 C4 122.5(5) . .
C1 Lu1 C4 52.60(7) . .
C13 Lu1 C4 144.46(7) . .
H26 Lu1 C2 112.2(6) . .
C14 Lu1 C2 78.24(8) . .
C5 Lu1 C2 52.35(8) . .
C10 Lu1 C2 100.04(8) . .
H20 Lu1 C2 152.2(5) . .
C1 Lu1 C2 31.62(8) . .
C13 Lu1 C2 92.54(8) . .
C4 Lu1 C2 51.92(7) . .
H26 Lu1 C3 85.1(6) . .
C14 Lu1 C3 92.00(8) . .
C5 Lu1 C3 52.45(7) . .
C10 Lu1 C3 98.59(7) . .
H20 Lu1 C3 153.7(5) . .
C1 Lu1 C3 52.57(7) . .
C13 Lu1 C3 117.06(8) . .
C4 Lu1 C3 31.35(7) . .
C2 Lu1 C3 31.50(7) . .
H26 Lu1 C11 105.3(6) . .
C14 Lu1 C11 52.47(8) . .
C5 Lu1 C11 178.04(7) . .
C10 Lu1 C11 31.58(7) . .
H20 Lu1 C11 71.1(5) . .
C1 Lu1 C11 149.38(7) . .
C13 Lu1 C11 52.14(7) . .
C4 Lu1 C11 148.78(6) . .
C2 Lu1 C11 129.60(7) . .
C3 Lu1 C11 129.13(7) . .
H26 Lu1 C20 69.7(6) . .
C14 Lu1 C20 127.72(7) . .
C5 Lu1 C20 87.05(7) . .
C10 Lu1 C20 122.67(7) . .
H20 Lu1 C20 20.6(5) . .
C1 Lu1 C20 100.95(7) . .
C13 Lu1 C20 97.16(7) . .
C4 Lu1 C20 107.11(7) . .
C2 Lu1 C20 132.57(7) . .
C3 Lu1 C20 137.59(7) . .
C11 Lu1 C20 91.13(7) . .
H26 Lu1 C12 123.8(6) . .
C14 Lu1 C12 51.96(8) . .
C5 Lu1 C12 148.71(7) . .
C10 Lu1 C12 51.97(7) . .
H20 Lu1 C12 62.3(5) . .
C1 Lu1 C12 125.00(7) . .
C13 Lu1 C12 31.07(7) . .
C4 Lu1 C12 175.14(7) . .
C2 Lu1 C12 123.54(7) . .
C3 Lu1 C12 143.96(7) . .
C11 Lu1 C12 31.05(6) . .
C20 Lu1 C12 77.22(6) . .
H26 Lu1 C26 18.4(6) . .
C14 Lu1 C26 130.43(7) . .
C5 Lu1 C26 91.71(7) . .
C10 Lu1 C26 98.20(7) . .
H20 Lu1 C26 67.0(5) . .
C1 Lu1 C26 123.44(7) . .
C13 Lu1 C26 138.08(7) . .
C4 Lu1 C26 75.49(6) . .
C2 Lu1 C26 125.21(7) . .
C3 Lu1 C26 94.85(7) . .
C11 Lu1 C26 87.01(6) . .
C20 Lu1 C26 71.74(6) . .
C12 Lu1 C26 108.31(7) . .
H26 Lu1 C21 93.4(6) . .
C14 Lu1 C21 113.41(7) . .
C5 Lu1 C21 78.91(7) . .
C10 Lu1 C21 126.40(7) . .
H20 Lu1 C21 42.7(5) . .
C1 Lu1 C21 79.97(7) . .
C13 Lu1 C21 81.52(7) . .
C4 Lu1 C21 108.26(7) . .
C2 Lu1 C21 109.95(7) . .
C3 Lu1 C21 129.68(7) . .
C11 Lu1 C21 99.81(6) . .
C20 Lu1 C21 28.31(6) . .
C12 Lu1 C21 74.44(6) . .
C26 Lu1 C21 99.12(6) . .
H26 Lu1 H21 110.5(8) . .
C14 Lu1 H21 95.1(6) . .
C5 Lu1 H21 90.6(6) . .
C10 Lu1 H21 110.7(6) . .
H20 Lu1 H21 48.8(7) . .
C1 Lu1 H21 82.4(5) . .
C13 Lu1 H21 63.2(6) . .
C4 Lu1 H21 122.0(6) . .
C2 Lu1 H21 107.6(5) . .
C3 Lu1 H21 135.0(5) . .
C11 Lu1 H21 88.5(6) . .
C20 Lu1 H21 41.7(6) . .
C12 Lu1 H21 59.7(6) . .
C26 Lu1 H21 113.1(6) . .
C21 Lu1 H21 18.4(6) . .
H26 Lu1 H27 45.5(8) . .
C14 Lu1 H27 103.0(5) . .
C5 Lu1 H27 94.9(5) . .
C10 Lu1 H27 76.5(5) . .
H20 Lu1 H27 102.8(7) . .
C1 Lu1 H27 116.0(5) . .
C13 Lu1 H27 129.6(5) . .
C4 Lu1 H27 65.1(5) . .
C2 Lu1 H27 98.0(5) . .
C3 Lu1 H27 67.3(5) . .
C11 Lu1 H27 85.0(5) . .
C20 Lu1 H27 110.3(5) . .
C12 Lu1 H27 115.8(5) . .
C26 Lu1 H27 38.6(5) . .
C21 Lu1 H27 137.5(5) . .
H21 Lu1 H27 151.2(7) . .
H26 Lu1 C27 37.9(6) . .
C14 Lu1 C27 108.55(7) . .
C5 Lu1 C27 101.48(6) . .
C10 Lu1 C27 78.09(6) . .
H20 Lu1 C27 86.9(5) . .
C1 Lu1 C27 127.72(6) . .
C13 Lu1 C27 128.40(6) . .
C4 Lu1 C27 75.18(6) . .
C2 Lu1 C27 113.58(7) . .
C3 Lu1 C27 82.40(6) . .
C11 Lu1 C27 77.96(6) . .
C20 Lu1 C27 95.92(6) . .
C12 Lu1 C27 106.87(6) . .
C26 Lu1 C27 25.58(5) . .
C21 Lu1 C27 124.00(6) . .
H21 Lu1 C27 135.6(6) . .
H27 Lu1 C27 16.0(5) . .
C31 B1 C19 109.61(16) . .
C31 B1 C37 110.41(16) . .
C19 B1 C37 108.68(16) . .
C31 B1 C25 108.65(16) . .
C19 B1 C25 109.14(16) . .
C37 B1 C25 110.33(16) . .
C5 C1 C2 107.36(19) . .
C5 C1 C6 126.3(2) . .
C2 C1 C6 125.6(2) . .
C5 C1 Lu1 72.96(12) . .
C2 C1 Lu1 75.95(13) . .
C6 C1 Lu1 124.26(17) . .
C1 C2 C3 108.4(2) . .
C1 C2 C7 124.0(2) . .
C3 C2 C7 126.6(2) . .
C1 C2 Lu1 72.43(13) . .
C3 C2 Lu1 74.57(13) . .
C7 C2 Lu1 127.91(18) . .
C4 C3 C2 107.6(2) . .
C4 C3 C8 126.0(2) . .
C2 C3 C8 125.6(2) . .
C4 C3 Lu1 73.87(12) . .
C2 C3 Lu1 73.93(12) . .
C8 C3 Lu1 126.17(17) . .
C5 C4 C3 107.84(19) . .
C5 C4 C9 125.3(2) . .
C3 C4 C9 125.8(2) . .
C5 C4 Lu1 71.47(12) . .
C3 C4 Lu1 74.78(12) . .
C9 C4 Lu1 128.74(15) . .
C1 C5 C4 108.7(2) . .
C1 C5 Lu1 74.98(13) . .
C4 C5 Lu1 76.76(12) . .
C14 C10 C11 107.6(2) . .
C14 C10 C15 125.2(2) . .
C11 C10 C15 126.9(2) . .
C14 C10 Lu1 72.31(13) . .
C11 C10 Lu1 77.38(12) . .
C15 C10 Lu1 121.19(17) . .
C10 C11 C12 107.81(19) . .
C10 C11 C16 127.5(2) . .
C12 C11 C16 124.1(2) . .
C10 C11 Lu1 71.04(12) . .
C12 C11 Lu1 75.73(12) . .
C16 C11 Lu1 125.89(15) . .
C13 C12 C11 108.49(19) . .
C13 C12 C17 126.2(2) . .
C11 C12 C17 124.2(2) . .
C13 C12 Lu1 71.43(12) . .
C11 C12 Lu1 73.22(12) . .
C17 C12 Lu1 130.52(16) . .
C12 C13 C14 107.2(2) . .
C12 C13 C18 126.0(2) . .
C14 C13 C18 126.2(2) . .
C12 C13 Lu1 77.50(12) . .
C14 C13 Lu1 70.99(13) . .
C18 C13 Lu1 123.69(17) . .
C10 C14 C13 108.9(2) . .
C10 C14 Lu1 75.38(13) . .
C13 C14 Lu1 76.86(13) . .
C24 C19 C20 114.74(19) . .
C24 C19 B1 124.38(18) . .
C20 C19 B1 120.48(17) . .
C21 C20 C19 123.14(19) . .
C21 C20 Lu1 86.99(13) . .
C19 C20 Lu1 116.29(13) . .
C22 C21 C20 119.9(2) . .
C22 C21 Lu1 127.60(15) . .
C20 C21 Lu1 64.70(11) . .
C23 C22 C21 118.6(2) . .
C22 C23 C24 121.0(2) . .
C23 C24 C19 122.6(2) . .
C30 C25 C26 114.98(18) . .
C30 C25 B1 123.98(18) . .
C26 C25 B1 120.67(17) . .
C27 C26 C25 123.52(19) . .
C27 C26 Lu1 94.88(13) . .
C25 C26 Lu1 121.53(14) . .
C28 C27 C26 119.1(2) . .
C28 C27 Lu1 139.21(16) . .
C26 C27 Lu1 59.54(11) . .
C29 C28 C27 119.3(2) . .
C28 C29 C30 120.8(2) . .
C29 C30 C25 122.3(2) . .
C32 C31 C36 115.14(19) . .
C32 C31 B1 124.24(18) . .
C36 C31 B1 120.60(18) . .
C33 C32 C31 122.8(2) . .
C34 C33 C32 120.3(2) . .
C35 C34 C33 118.8(2) . .
C34 C35 C36 120.1(2) . .
C35 C36 C31 122.9(2) . .
C38 C37 C42 115.0(2) . .
C38 C37 B1 120.60(19) . .
C42 C37 B1 124.40(19) . .
C39 C38 C37 122.6(2) . .
C40 C39 C38 120.6(3) . .
C39 C40 C41 118.8(2) . .
C40 C41 C42 120.3(3) . .
C41 C42 C37 122.8(2) . .
C46 C43 C47 69.1(4) 3_746 3_746
C46 C43 C44 125.0(5) 3_746 .
C47 C43 C44 55.9(4) 3_746 .
C47 C44 C45 53.1(4) 3_746 .
C47 C44 C43 55.6(4) 3_746 .
C45 C44 C43 108.4(4) . .
C47 C45 C46 67.8(4) 3_746 .
C47 C45 C44 58.1(4) 3_746 .
C46 C45 C44 126.0(5) . .
C43 C46 C45 179.6(5) 3_746 .
C43 C46 C47 125.4(4) 3_746 3_746
C45 C46 C47 54.9(4) . 3_746
C43 C46 C47 57.4(4) 3_746 .
C45 C46 C47 122.9(4) . .
C47 C46 C47 68.3(4) 3_746 .
C45 C47 C43 136.6(6) 3_746 3_746
C45 C47 C44 68.8(5) 3_746 3_746
C43 C47 C44 68.4(4) 3_746 3_746
C45 C47 C46 57.3(4) 3_746 3_746
C43 C47 C46 164.3(5) 3_746 3_746
C44 C47 C46 126.0(5) 3_746 3_746
C45 C47 C46 167.5(5) 3_746 .
C43 C47 C46 53.5(3) 3_746 .
C44 C47 C46 121.9(5) 3_746 .
C46 C47 C46 111.7(4) 3_746 .
C45 C47 C47 114.4(6) 3_746 3_746
C43 C47 C47 107.6(6) 3_746 3_746
C44 C47 C47 173.5(6) 3_746 3_746
C46 C47 C47 57.4(3) 3_746 3_746
C46 C47 C47 54.3(3) . 3_746

loop_
_geom_bond_atom_site_label_1
_geom_bond_atom_site_label_2
_geom_bond_distance
_geom_bond_site_symmetry_2
Lu1 C1 2.576(2) .
Lu1 C2 2.621(2) .
Lu1 C3 2.630(2) .
Lu1 C4 2.618(2) .
Lu1 C5 2.550(2) .
Lu1 C10 2.559(2) .
Lu1 C11 2.640(2) .
Lu1 C12 2.673(2) .
Lu1 C13 2.595(2) .
Lu1 C14 2.520(2) .
Lu1 C20 2.668(2) .
Lu1 C21 2.947(2) .
Lu1 C26 2.800(2) .
Lu1 C27 3.237(2) .
Lu1 Cnt1 2.302 .
Lu1 Cnt2 2.301 .
Lu1 H20 2.56(2) .
Lu1 H21 2.97(3) .
Lu1 H26 2.47(2) .
Lu1 H27 3.17(3) .
B1 C31 1.639(3) .
B1 C19 1.645(3) .
B1 C37 1.647(3) .
B1 C25 1.648(3) .
C1 C5 1.416(3) .
C1 C2 1.417(3) .
C1 C6 1.502(3) .
C2 C3 1.425(3) .
C2 C7 1.504(4) .
C3 C4 1.418(3) .
C3 C8 1.506(3) .
C4 C5 1.416(3) .
C4 C9 1.505(3) .
C10 C14 1.414(3) .
C10 C11 1.417(3) .
C10 C15 1.504(3) .
C11 C12 1.423(3) .
C11 C16 1.499(3) .
C12 C13 1.413(3) .
C12 C17 1.500(3) .
C13 C14 1.418(3) .
C13 C18 1.508(3) .
C19 C24 1.405(3) .
C19 C20 1.412(3) .
C20 C21 1.399(3) .
C21 C22 1.390(3) .
C22 C23 1.383(3) .
C23 C24 1.395(3) .
C25 C30 1.403(3) .
C25 C26 1.405(3) .
C26 C27 1.403(3) .
C27 C28 1.383(3) .
C28 C29 1.381(3) .
C29 C30 1.394(3) .
C31 C32 1.394(3) .
C31 C36 1.411(3) .
C32 C33 1.390(3) .
C33 C34 1.388(4) .
C34 C35 1.384(4) .
C35 C36 1.385(3) .
C37 C38 1.401(3) .
C37 C42 1.403(3) .
C38 C39 1.388(3) .
C39 C40 1.377(4) .
C40 C41 1.379(4) .
C41 C42 1.388(3) .
C43 C46 1.269(6) 3_746
C43 C47 1.330(8) 3_746
C43 C44 1.497(7) .
C44 C47 1.334(6) 3_746
C44 C45 1.464(8) .
C45 C47 1.256(8) 3_746
C45 C46 1.291(8) .
C46 C43 1.269(6) 3_746
C46 C47 1.421(6) 3_746
C46 C47 1.474(6) .
C47 C45 1.256(8) 3_746
C47 C43 1.330(8) 3_746
C47 C44 1.334(6) 3_746
C47 C46 1.421(6) 3_746
C47 C47 1.625(10) 3_746

loop_
_geom_torsion_atom_site_label_1
_geom_torsion_atom_site_label_2
_geom_torsion_atom_site_label_3
_geom_torsion_atom_site_label_4
_geom_torsion
_geom_torsion_site_symmetry_1
_geom_torsion_site_symmetry_4
H26 Lu1 C1 C5 -5.7(6) . .
C14 Lu1 C1 C5 -162.56(13) . .
C10 Lu1 C1 C5 -146.17(13) . .
H20 Lu1 C1 C5 72.0(6) . .
C13 Lu1 C1 C5 164.92(13) . .
C4 Lu1 C1 C5 -37.30(12) . .
C2 Lu1 C1 C5 -113.48(19) . .
C3 Lu1 C1 C5 -77.07(14) . .
C11 Lu1 C1 C5 177.44(13) . .
C20 Lu1 C1 C5 65.96(14) . .
C12 Lu1 C1 C5 147.93(12) . .
C26 Lu1 C1 C5 -9.28(16) . .
C21 Lu1 C1 C5 85.08(13) . .
H21 Lu1 C1 C5 103.5(6) . .
H27 Lu1 C1 C5 -53.2(6) . .
C27 Lu1 C1 C5 -40.45(16) . .
H26 Lu1 C1 C2 107.7(6) . .
C14 Lu1 C1 C2 -49.08(14) . .
C5 Lu1 C1 C2 113.48(19) . .
C10 Lu1 C1 C2 -32.69(17) . .
H20 Lu1 C1 C2 -174.5(6) . .
C13 Lu1 C1 C2 -81.60(14) . .
C4 Lu1 C1 C2 76.18(14) . .
C3 Lu1 C1 C2 36.41(13) . .
C11 Lu1 C1 C2 -69.08(19) . .
C20 Lu1 C1 C2 179.44(13) . .
C12 Lu1 C1 C2 -98.59(14) . .
C26 Lu1 C1 C2 104.20(14) . .
C21 Lu1 C1 C2 -161.44(14) . .
H21 Lu1 C1 C2 -143.0(6) . .
H27 Lu1 C1 C2 60.2(6) . .
C27 Lu1 C1 C2 73.04(15) . .
H26 Lu1 C1 C6 -128.5(6) . .
C14 Lu1 C1 C6 74.7(2) . .
C5 Lu1 C1 C6 -122.8(3) . .
C10 Lu1 C1 C6 91.1(2) . .
H20 Lu1 C1 C6 -50.8(6) . .
C13 Lu1 C1 C6 42.2(2) . .
C4 Lu1 C1 C6 -160.1(3) . .
C2 Lu1 C1 C6 123.8(3) . .
C3 Lu1 C1 C6 160.2(3) . .
C11 Lu1 C1 C6 54.7(3) . .
C20 Lu1 C1 C6 -56.8(2) . .
C12 Lu1 C1 C6 25.2(3) . .
C26 Lu1 C1 C6 -132.0(2) . .
C21 Lu1 C1 C6 -37.7(2) . .
H21 Lu1 C1 C6 -19.3(6) . .
H27 Lu1 C1 C6 -176.0(6) . .
C27 Lu1 C1 C6 -163.2(2) . .
C5 C1 C2 C3 0.3(3) . .
C6 C1 C2 C3 171.3(2) . .
Lu1 C1 C2 C3 -66.43(16) . .
C5 C1 C2 C7 -168.9(2) . .
C6 C1 C2 C7 2.0(4) . .
Lu1 C1 C2 C7 124.3(2) . .
C5 C1 C2 Lu1 66.75(15) . .
C6 C1 C2 Lu1 -122.3(2) . .
H26 Lu1 C2 C1 -83.0(6) . .
C14 Lu1 C2 C1 130.35(15) . .
C5 Lu1 C2 C1 -37.94(13) . .
C10 Lu1 C2 C1 154.35(13) . .
H20 Lu1 C2 C1 10.1(11) . .
C13 Lu1 C2 C1 101.39(14) . .
C4 Lu1 C2 C1 -78.51(15) . .
C3 Lu1 C2 C1 -115.6(2) . .
C11 Lu1 C2 C1 141.87(13) . .
C20 Lu1 C2 C1 -0.75(17) . .
C12 Lu1 C2 C1 103.64(14) . .
C26 Lu1 C2 C1 -98.06(14) . .
C21 Lu1 C2 C1 19.48(15) . .
H21 Lu1 C2 C1 38.7(6) . .
H27 Lu1 C2 C1 -128.0(5) . .
C27 Lu1 C2 C1 -124.36(13) . .
H26 Lu1 C2 C3 32.5(6) . .
C14 Lu1 C2 C3 -114.07(15) . .
C5 Lu1 C2 C3 77.63(15) . .
C10 Lu1 C2 C3 -90.08(15) . .
H20 Lu1 C2 C3 125.7(11) . .
C1 Lu1 C2 C3 115.6(2) . .
C13 Lu1 C2 C3 -143.04(14) . .
C4 Lu1 C2 C3 37.06(13) . .
C11 Lu1 C2 C3 -102.56(15) . .
C20 Lu1 C2 C3 114.83(14) . .
C12 Lu1 C2 C3 -140.79(13) . .
C26 Lu1 C2 C3 17.51(17) . .
C21 Lu1 C2 C3 135.06(14) . .
H21 Lu1 C2 C3 154.3(6) . .
H27 Lu1 C2 C3 -12.4(5) . .
C27 Lu1 C2 C3 -8.79(16) . .
H26 Lu1 C2 C7 157.2(7) . .
C14 Lu1 C2 C7 10.6(2) . .
C5 Lu1 C2 C7 -157.7(3) . .
C10 Lu1 C2 C7 34.6(3) . .
H20 Lu1 C2 C7 -109.6(11) . .
C1 Lu1 C2 C7 -119.7(3) . .
C13 Lu1 C2 C7 -18.3(2) . .
C4 Lu1 C2 C7 161.8(3) . .
C3 Lu1 C2 C7 124.7(3) . .
C11 Lu1 C2 C7 22.1(3) . .
C20 Lu1 C2 C7 -120.5(2) . .
C12 Lu1 C2 C7 -16.1(3) . .
C26 Lu1 C2 C7 142.2(2) . .
C21 Lu1 C2 C7 -100.2(2) . .
H21 Lu1 C2 C7 -81.0(6) . .
H27 Lu1 C2 C7 112.3(5) . .
C27 Lu1 C2 C7 115.9(2) . .
C1 C2 C3 C4 -1.8(3) . .
C7 C2 C3 C4 167.1(2) . .
Lu1 C2 C3 C4 -66.78(15) . .
C1 C2 C3 C8 -171.7(2) . .
C7 C2 C3 C8 -2.8(4) . .
Lu1 C2 C3 C8 123.3(2) . .
C1 C2 C3 Lu1 65.02(16) . .
C7 C2 C3 Lu1 -126.1(3) . .
H26 Lu1 C3 C4 -35.8(6) . .
C14 Lu1 C3 C4 177.64(13) . .
C5 Lu1 C3 C4 36.93(12) . .
C10 Lu1 C3 C4 -150.57(13) . .
H20 Lu1 C3 C4 -7.0(11) . .
C1 Lu1 C3 C4 77.66(14) . .
C13 Lu1 C3 C4 156.63(12) . .
C2 Lu1 C3 C4 114.2(2) . .
C11 Lu1 C3 C4 -141.59(12) . .
C20 Lu1 C3 C4 16.57(17) . .
C12 Lu1 C3 C4 177.78(11) . .
C26 Lu1 C3 C4 -51.50(13) . .
C21 Lu1 C3 C4 54.58(15) . .
H21 Lu1 C3 C4 78.5(8) . .
H27 Lu1 C3 C4 -79.1(5) . .
C27 Lu1 C3 C4 -73.91(12) . .
H26 Lu1 C3 C2 -150.0(6) . .
C14 Lu1 C3 C2 63.43(15) . .
C5 Lu1 C3 C2 -77.29(15) . .
C10 Lu1 C3 C2 95.22(15) . .
H20 Lu1 C3 C2 -121.2(11) . .
C1 Lu1 C3 C2 -36.55(14) . .
C13 Lu1 C3 C2 42.42(16) . .
C4 Lu1 C3 C2 -114.2(2) . .
C11 Lu1 C3 C2 104.20(15) . .
C20 Lu1 C3 C2 -97.65(16) . .
C12 Lu1 C3 C2 63.57(19) . .
C26 Lu1 C3 C2 -165.71(14) . .
C21 Lu1 C3 C2 -59.63(17) . .
H21 Lu1 C3 C2 -35.8(8) . .
H27 Lu1 C3 C2 166.6(5) . .
C27 Lu1 C3 C2 171.88(15) . .
H26 Lu1 C3 C8 87.3(6) . .
C14 Lu1 C3 C8 -59.2(2) . .
C5 Lu1 C3 C8 160.1(2) . .
C10 Lu1 C3 C8 -27.4(2) . .
H20 Lu1 C3 C8 116.2(11) . .
C1 Lu1 C3 C8 -159.2(3) . .
C13 Lu1 C3 C8 -80.2(2) . .
C4 Lu1 C3 C8 123.1(3) . .
C2 Lu1 C3 C8 -122.6(3) . .
C11 Lu1 C3 C8 -18.4(2) . .
C20 Lu1 C3 C8 139.7(2) . .
C12 Lu1 C3 C8 -59.1(3) . .
C26 Lu1 C3 C8 71.6(2) . .
C21 Lu1 C3 C8 177.7(2) . .
H21 Lu1 C3 C8 -158.4(8) . .
H27 Lu1 C3 C8 44.0(6) . .
C27 Lu1 C3 C8 49.2(2) . .
C2 C3 C4 C5 2.5(2) . .
C8 C3 C4 C5 172.4(2) . .
Lu1 C3 C4 C5 -64.31(15) . .
C2 C3 C4 C9 -166.1(2) . .
C8 C3 C4 C9 3.8(4) . .
Lu1 C3 C4 C9 127.1(2) . .
C2 C3 C4 Lu1 66.81(16) . .
C8 C3 C4 Lu1 -123.3(2) . .
H26 Lu1 C4 C5 -106.9(7) . .
C14 Lu1 C4 C5 112.39(14) . .
C10 Lu1 C4 C5 151.66(13) . .
H20 Lu1 C4 C5 -68.5(6) . .
C1 Lu1 C4 C5 37.66(13) . .
C13 Lu1 C4 C5 77.78(18) . .
C2 Lu1 C4 C5 77.96(15) . .
C3 Lu1 C4 C5 115.21(19) . .
C11 Lu1 C4 C5 -176.39(13) . .
C20 Lu1 C4 C5 -53.18(14) . .
C12 Lu1 C4 C5 99.6(7) . .
C26 Lu1 C4 C5 -118.45(14) . .
C21 Lu1 C4 C5 -23.46(14) . .
H21 Lu1 C4 C5 -10.0(7) . .
H27 Lu1 C4 C5 -158.1(6) . .
C27 Lu1 C4 C5 -144.91(14) . .
H26 Lu1 C4 C3 137.9(7) . .
C14 Lu1 C4 C3 -2.82(16) . .
C5 Lu1 C4 C3 -115.21(19) . .
C10 Lu1 C4 C3 36.45(15) . .
H20 Lu1 C4 C3 176.3(6) . .
C1 Lu1 C4 C3 -77.55(14) . .
C13 Lu1 C4 C3 -37.43(19) . .
C2 Lu1 C4 C3 -37.25(13) . .
C11 Lu1 C4 C3 68.40(18) . .
C20 Lu1 C4 C3 -168.39(12) . .
C12 Lu1 C4 C3 -15.6(8) . .
C26 Lu1 C4 C3 126.34(13) . .
C21 Lu1 C4 C3 -138.67(12) . .
H21 Lu1 C4 C3 -125.2(7) . .
H27 Lu1 C4 C3 86.7(6) . .
C27 Lu1 C4 C3 99.88(13) . .
H26 Lu1 C4 C9 14.0(7) . .
C14 Lu1 C4 C9 -126.8(2) . .
C5 Lu1 C4 C9 120.8(3) . .
C10 Lu1 C4 C9 -87.5(2) . .
H20 Lu1 C4 C9 52.4(6) . .
C1 Lu1 C4 C9 158.5(2) . .
C13 Lu1 C4 C9 -161.38(19) . .
C2 Lu1 C4 C9 -161.2(2) . .
C3 Lu1 C4 C9 -124.0(3) . .
C11 Lu1 C4 C9 -55.6(3) . .
C20 Lu1 C4 C9 67.7(2) . .
C12 Lu1 C4 C9 -139.6(7) . .
C26 Lu1 C4 C9 2.4(2) . .
C21 Lu1 C4 C9 97.4(2) . .
H21 Lu1 C4 C9 110.8(7) . .
H27 Lu1 C4 C9 -37.3(6) . .
C27 Lu1 C4 C9 -24.1(2) . .
C2 C1 C5 C4 1.2(2) . .
C6 C1 C5 C4 -169.6(2) . .
Lu1 C1 C5 C4 70.03(15) . .
C2 C1 C5 Lu1 -68.79(16) . .
C6 C1 C5 Lu1 120.4(2) . .
C3 C4 C5 C1 -2.3(2) . .
C9 C4 C5 C1 166.3(2) . .
Lu1 C4 C5 C1 -68.84(15) . .
C3 C4 C5 Lu1 66.50(15) . .
C9 C4 C5 Lu1 -124.8(2) . .
H26 Lu1 C5 C1 174.2(6) . .
C14 Lu1 C5 C1 22.50(17) . .
C10 Lu1 C5 C1 62.4(2) . .
H20 Lu1 C5 C1 -121.3(5) . .
C13 Lu1 C5 C1 -19.30(17) . .
C4 Lu1 C5 C1 113.88(19) . .
C2 Lu1 C5 C1 37.40(13) . .
C3 Lu1 C5 C1 77.46(14) . .
C11 Lu1 C5 C1 -138.4(19) . .
C20 Lu1 C5 C1 -116.13(14) . .
C12 Lu1 C5 C1 -56.9(2) . .
C26 Lu1 C5 C1 172.26(13) . .
C21 Lu1 C5 C1 -88.78(13) . .
H21 Lu1 C5 C1 -74.6(6) . .
H27 Lu1 C5 C1 133.7(5) . .
C27 Lu1 C5 C1 148.43(13) . .
H26 Lu1 C5 C4 60.3(6) . .
C14 Lu1 C5 C4 -91.37(15) . .
C10 Lu1 C5 C4 -51.5(2) . .
H20 Lu1 C5 C4 124.8(5) . .
C1 Lu1 C5 C4 -113.88(19) . .
C13 Lu1 C5 C4 -133.18(13) . .
C2 Lu1 C5 C4 -76.48(14) . .
C3 Lu1 C5 C4 -36.41(12) . .
C11 Lu1 C5 C4 107.8(19) . .
C20 Lu1 C5 C4 130.00(13) . .
C12 Lu1 C5 C4 -170.75(13) . .
C26 Lu1 C5 C4 58.38(13) . .
C21 Lu1 C5 C4 157.34(14) . .
H21 Lu1 C5 C4 171.5(6) . .
H27 Lu1 C5 C4 19.8(5) . .
C27 Lu1 C5 C4 34.55(14) . .
H26 Lu1 C10 C14 -168.7(6) . .
C5 Lu1 C10 C14 -68.0(2) . .
H20 Lu1 C10 C14 115.6(5) . .
C1 Lu1 C10 C14 -31.43(17) . .
C13 Lu1 C10 C14 37.46(14) . .
C4 Lu1 C10 C14 -98.26(15) . .
C2 Lu1 C10 C14 -48.14(15) . .
C3 Lu1 C10 C14 -80.04(15) . .
C11 Lu1 C10 C14 113.3(2) . .
C20 Lu1 C10 C14 110.24(15) . .
C12 Lu1 C10 C14 76.88(15) . .
C26 Lu1 C10 C14 -176.25(14) . .
C21 Lu1 C10 C14 75.99(16) . .
H21 Lu1 C10 C14 65.2(6) . .
H27 Lu1 C10 C14 -144.1(5) . .
C27 Lu1 C10 C14 -160.34(15) . .
H26 Lu1 C10 C11 78.0(6) . .
C14 Lu1 C10 C11 -113.3(2) . .
C5 Lu1 C10 C11 178.67(13) . .
H20 Lu1 C10 C11 2.3(5) . .
C1 Lu1 C10 C11 -144.75(12) . .
C13 Lu1 C10 C11 -75.86(14) . .
C4 Lu1 C10 C11 148.42(12) . .
C2 Lu1 C10 C11 -161.46(13) . .
C3 Lu1 C10 C11 166.64(13) . .
C20 Lu1 C10 C11 -3.09(16) . .
C12 Lu1 C10 C11 -36.44(12) . .
C26 Lu1 C10 C11 70.43(13) . .
C21 Lu1 C10 C11 -37.34(16) . .
H21 Lu1 C10 C11 -48.2(6) . .
H27 Lu1 C10 C11 102.6(5) . .
C27 Lu1 C10 C11 86.34(13) . .
H26 Lu1 C10 C15 -47.7(7) . .
C14 Lu1 C10 C15 121.0(3) . .
C5 Lu1 C10 C15 53.0(3) . .
H20 Lu1 C10 C15 -123.4(5) . .
C1 Lu1 C10 C15 89.6(2) . .
C13 Lu1 C10 C15 158.5(2) . .
C4 Lu1 C10 C15 22.7(2) . .
C2 Lu1 C10 C15 72.8(2) . .
C3 Lu1 C10 C15 40.9(2) . .
C11 Lu1 C10 C15 -125.7(3) . .
C20 Lu1 C10 C15 -128.8(2) . .
C12 Lu1 C10 C15 -162.1(2) . .
C26 Lu1 C10 C15 -55.3(2) . .
C21 Lu1 C10 C15 -163.03(19) . .
H21 Lu1 C10 C15 -173.8(6) . .
H27 Lu1 C10 C15 -23.1(5) . .
C27 Lu1 C10 C15 -39.4(2) . .
C14 C10 C11 C12 0.8(2) . .
C15 C10 C11 C12 -172.9(2) . .
Lu1 C10 C11 C12 67.41(15) . .
C14 C10 C11 C16 172.2(2) . .
C15 C10 C11 C16 -1.5(4) . .
Lu1 C10 C11 C16 -121.2(2) . .
C14 C10 C11 Lu1 -66.58(16) . .
C15 C10 C11 Lu1 119.7(2) . .
H26 Lu1 C11 C10 -113.4(6) . .
C14 Lu1 C11 C10 38.24(13) . .
C5 Lu1 C11 C10 -160.4(19) . .
H20 Lu1 C11 C10 -177.6(5) . .
C1 Lu1 C11 C10 63.44(19) . .
C13 Lu1 C11 C10 79.20(14) . .
C4 Lu1 C11 C10 -55.70(19) . .
C2 Lu1 C11 C10 23.97(16) . .
C3 Lu1 C11 C10 -17.13(16) . .
C20 Lu1 C11 C10 177.40(13) . .
C12 Lu1 C11 C10 114.90(19) . .
C26 Lu1 C11 C10 -110.95(13) . .
C21 Lu1 C11 C10 150.30(13) . .
H21 Lu1 C11 C10 135.8(6) . .
H27 Lu1 C11 C10 -72.3(5) . .
C27 Lu1 C11 C10 -86.79(13) . .
H26 Lu1 C11 C12 131.7(6) . .
C14 Lu1 C11 C12 -76.66(14) . .
C5 Lu1 C11 C12 84.7(19) . .
C10 Lu1 C11 C12 -114.90(19) . .
H20 Lu1 C11 C12 67.5(5) . .
C1 Lu1 C11 C12 -51.5(2) . .
C13 Lu1 C11 C12 -35.70(13) . .
C4 Lu1 C11 C12 -170.61(13) . .
C2 Lu1 C11 C12 -90.93(15) . .
C3 Lu1 C11 C12 -132.04(13) . .
C20 Lu1 C11 C12 62.50(13) . .
C26 Lu1 C11 C12 134.14(13) . .
C21 Lu1 C11 C12 35.40(13) . .
H21 Lu1 C11 C12 20.9(6) . .
H27 Lu1 C11 C12 172.8(5) . .
C27 Lu1 C11 C12 158.31(13) . .
H26 Lu1 C11 C16 9.7(6) . .
C14 Lu1 C11 C16 161.4(2) . .
C5 Lu1 C11 C16 -37(2) . .
C10 Lu1 C11 C16 123.1(2) . .
H20 Lu1 C11 C16 -54.5(5) . .
C1 Lu1 C11 C16 -173.45(18) . .
C13 Lu1 C11 C16 -157.7(2) . .
C4 Lu1 C11 C16 67.4(2) . .
C2 Lu1 C11 C16 147.08(18) . .
C3 Lu1 C11 C16 106.0(2) . .
C20 Lu1 C11 C16 -59.49(19) . .
C12 Lu1 C11 C16 -122.0(2) . .
C26 Lu1 C11 C16 12.16(19) . .
C21 Lu1 C11 C16 -86.58(19) . .
H21 Lu1 C11 C16 -101.1(6) . .
H27 Lu1 C11 C16 50.8(5) . .
C27 Lu1 C11 C16 36.33(19) . .
C10 C11 C12 C13 -1.1(2) . .
C16 C11 C12 C13 -172.9(2) . .
Lu1 C11 C12 C13 63.15(15) . .
C10 C11 C12 C17 167.7(2) . .
C16 C11 C12 C17 -4.1(3) . .
Lu1 C11 C12 C17 -128.0(2) . .
C10 C11 C12 Lu1 -64.29(14) . .
C16 C11 C12 Lu1 123.9(2) . .
H26 Lu1 C12 C13 -176.9(7) . .
C14 Lu1 C12 C13 -38.33(13) . .
C5 Lu1 C12 C13 66.97(19) . .
C10 Lu1 C12 C13 -79.71(14) . .
H20 Lu1 C12 C13 143.9(6) . .
C1 Lu1 C12 C13 34.10(16) . .
C4 Lu1 C12 C13 -24.7(8) . .
C2 Lu1 C12 C13 -4.36(16) . .
C3 Lu1 C12 C13 -38.51(18) . .
C11 Lu1 C12 C13 -116.80(19) . .
C20 Lu1 C12 C13 128.62(13) . .
C26 Lu1 C12 C13 -165.81(12) . .
C21 Lu1 C12 C13 99.54(13) . .
H21 Lu1 C12 C13 87.6(7) . .
H27 Lu1 C12 C13 -124.8(6) . .
C27 Lu1 C12 C13 -138.99(12) . .
H26 Lu1 C12 C11 -60.1(7) . .
C14 Lu1 C12 C11 78.46(14) . .
C5 Lu1 C12 C11 -176.24(13) . .
C10 Lu1 C12 C11 37.09(13) . .
H20 Lu1 C12 C11 -99.3(6) . .
C1 Lu1 C12 C11 150.90(12) . .
C13 Lu1 C12 C11 116.80(19) . .
C4 Lu1 C12 C11 92.1(7) . .
C2 Lu1 C12 C11 112.44(14) . .
C3 Lu1 C12 C11 78.29(17) . .
C20 Lu1 C12 C11 -114.58(13) . .
C26 Lu1 C12 C11 -49.01(14) . .
C21 Lu1 C12 C11 -143.66(14) . .
H21 Lu1 C12 C11 -155.6(7) . .
H27 Lu1 C12 C11 -8.0(6) . .
C27 Lu1 C12 C11 -22.19(14) . .
H26 Lu1 C12 C17 60.9(7) . .
C14 Lu1 C12 C17 -160.5(3) . .
C5 Lu1 C12 C17 -55.2(3) . .
C10 Lu1 C12 C17 158.1(3) . .
H20 Lu1 C12 C17 21.7(6) . .
C1 Lu1 C12 C17 -88.1(2) . .
C13 Lu1 C12 C17 -122.2(3) . .
C4 Lu1 C12 C17 -147.0(7) . .
C2 Lu1 C12 C17 -126.6(2) . .
C3 Lu1 C12 C17 -160.7(2) . .
C11 Lu1 C12 C17 121.0(3) . .
C20 Lu1 C12 C17 6.4(2) . .
C26 Lu1 C12 C17 72.0(2) . .
C21 Lu1 C12 C17 -22.7(2) . .
H21 Lu1 C12 C17 -34.6(7) . .
H27 Lu1 C12 C17 113.0(6) . .
C27 Lu1 C12 C17 98.8(2) . .
C11 C12 C13 C14 1.0(2) . .
C17 C12 C13 C14 -167.6(2) . .
Lu1 C12 C13 C14 65.30(16) . .
C11 C12 C13 C18 172.9(2) . .
C17 C12 C13 C18 4.4(4) . .
Lu1 C12 C13 C18 -122.8(2) . .
C11 C12 C13 Lu1 -64.31(15) . .
C17 C12 C13 Lu1 127.1(2) . .
H26 Lu1 C13 C12 6.1(14) . .
C14 Lu1 C13 C12 113.4(2) . .
C5 Lu1 C13 C12 -142.15(12) . .
C10 Lu1 C13 C12 75.71(14) . .
H20 Lu1 C13 C12 -31.5(5) . .
C1 Lu1 C13 C12 -152.36(13) . .
C4 Lu1 C13 C12 176.51(11) . .
C2 Lu1 C13 C12 176.36(13) . .
C3 Lu1 C13 C12 155.71(12) . .
C11 Lu1 C13 C12 35.68(12) . .
C20 Lu1 C13 C12 -50.16(13) . .
C26 Lu1 C13 C12 20.39(17) . .
C21 Lu1 C13 C12 -73.84(13) . .
H21 Lu1 C13 C12 -75.1(6) . .
H27 Lu1 C13 C12 73.8(7) . .
C27 Lu1 C13 C12 53.27(15) . .
H26 Lu1 C13 C14 -107.3(14) . .
C5 Lu1 C13 C14 104.48(15) . .
C10 Lu1 C13 C14 -37.66(14) . .
H20 Lu1 C13 C14 -144.8(5) . .
C1 Lu1 C13 C14 94.27(15) . .
C4 Lu1 C13 C14 63.14(19) . .
C2 Lu1 C13 C14 62.99(15) . .
C3 Lu1 C13 C14 42.34(16) . .
C11 Lu1 C13 C14 -77.69(15) . .
C20 Lu1 C13 C14 -163.53(14) . .
C12 Lu1 C13 C14 -113.4(2) . .
C26 Lu1 C13 C14 -92.98(16) . .
C21 Lu1 C13 C14 172.79(15) . .
H21 Lu1 C13 C14 171.5(6) . .
H27 Lu1 C13 C14 -39.6(7) . .
C27 Lu1 C13 C14 -60.11(17) . .
H26 Lu1 C13 C18 131.2(14) . .
C14 Lu1 C13 C18 -121.4(3) . .
C5 Lu1 C13 C18 -17.0(3) . .
C10 Lu1 C13 C18 -159.1(3) . .
H20 Lu1 C13 C18 93.7(5) . .
C1 Lu1 C13 C18 -27.2(2) . .
C4 Lu1 C13 C18 -58.3(3) . .
C2 Lu1 C13 C18 -58.5(2) . .
C3 Lu1 C13 C18 -79.1(2) . .
C11 Lu1 C13 C18 160.9(3) . .
C20 Lu1 C13 C18 75.0(2) . .
C12 Lu1 C13 C18 125.2(3) . .
C26 Lu1 C13 C18 145.6(2) . .
C21 Lu1 C13 C18 51.3(2) . .
H21 Lu1 C13 C18 50.1(6) . .
H27 Lu1 C13 C18 -161.0(7) . .
C27 Lu1 C13 C18 178.4(2) . .
C11 C10 C14 C13 -0.2(3) . .
C15 C10 C14 C13 173.6(2) . .
Lu1 C10 C14 C13 -70.25(16) . .
C11 C10 C14 Lu1 70.03(15) . .
C15 C10 C14 Lu1 -116.1(2) . .
C12 C13 C14 C10 -0.5(3) . .
C18 C13 C14 C10 -172.4(2) . .
Lu1 C13 C14 C10 69.26(16) . .
C12 C13 C14 Lu1 -69.74(15) . .
C18 C13 C14 Lu1 118.4(2) . .
H26 Lu1 C14 C10 18.8(11) . .
C5 Lu1 C14 C10 143.48(13) . .
H20 Lu1 C14 C10 -74.8(6) . .
C1 Lu1 C14 C10 155.36(14) . .
C13 Lu1 C14 C10 -113.9(2) . .
C4 Lu1 C14 C10 104.44(15) . .
C2 Lu1 C14 C10 131.49(15) . .
C3 Lu1 C14 C10 102.97(14) . .
C11 Lu1 C14 C10 -37.33(13) . .
C20 Lu1 C14 C10 -93.08(15) . .
C12 Lu1 C14 C10 -76.92(15) . .
C26 Lu1 C14 C10 4.88(18) . .
C21 Lu1 C14 C10 -121.68(14) . .
H21 Lu1 C14 C10 -121.5(6) . .
H27 Lu1 C14 C10 35.9(5) . .
C27 Lu1 C14 C10 20.32(16) . .
H26 Lu1 C14 C13 132.7(10) . .
C5 Lu1 C14 C13 -102.61(15) . .
C10 Lu1 C14 C13 113.9(2) . .
H20 Lu1 C14 C13 39.1(6) . .
C1 Lu1 C14 C13 -90.74(15) . .
C4 Lu1 C14 C13 -141.65(13) . .
C2 Lu1 C14 C13 -114.61(15) . .
C3 Lu1 C14 C13 -143.12(14) . .
C11 Lu1 C14 C13 76.58(15) . .
C20 Lu1 C14 C13 20.83(18) . .
C12 Lu1 C14 C13 36.98(13) . .
C26 Lu1 C14 C13 118.79(14) . .
C21 Lu1 C14 C13 -7.78(16) . .
H21 Lu1 C14 C13 -7.6(6) . .
H27 Lu1 C14 C13 149.8(5) . .
C27 Lu1 C14 C13 134.23(13) . .
C31 B1 C19 C24 -23.4(3) . .
C37 B1 C19 C24 97.4(2) . .
C25 B1 C19 C24 -142.23(19) . .
C31 B1 C19 C20 164.30(17) . .
C37 B1 C19 C20 -74.9(2) . .
C25 B1 C19 C20 45.4(2) . .
C24 C19 C20 C21 -1.2(3) . .
B1 C19 C20 C21 171.82(19) . .
C24 C19 C20 Lu1 103.39(18) . .
B1 C19 C20 Lu1 -83.6(2) . .
H26 Lu1 C20 C21 145.3(6) . .
C14 Lu1 C20 C21 -67.87(16) . .
C5 Lu1 C20 C21 71.90(14) . .
C10 Lu1 C20 C21 -107.22(14) . .
H20 Lu1 C20 C21 -122.2(14) . .
C1 Lu1 C20 C21 42.86(14) . .
C13 Lu1 C20 C21 -56.88(14) . .
C4 Lu1 C20 C21 96.87(13) . .
C2 Lu1 C20 C21 43.26(17) . .
C3 Lu1 C20 C21 87.94(15) . .
C11 Lu1 C20 C21 -108.84(14) . .
C12 Lu1 C20 C21 -80.86(14) . .
C26 Lu1 C20 C21 164.68(14) . .
H21 Lu1 C20 C21 -22.4(8) . .
H27 Lu1 C20 C21 166.1(5) . .
C27 Lu1 C20 C21 173.15(13) . .
H26 Lu1 C20 C19 19.5(6) . .
C14 Lu1 C20 C19 166.36(14) . .
C5 Lu1 C20 C19 -53.87(16) . .
C10 Lu1 C20 C19 127.01(15) . .
H20 Lu1 C20 C19 112.0(14) . .
C1 Lu1 C20 C19 -82.91(16) . .
C13 Lu1 C20 C19 177.35(15) . .
C4 Lu1 C20 C19 -28.90(16) . .
C2 Lu1 C20 C19 -82.51(17) . .
C3 Lu1 C20 C19 -37.8(2) . .
C11 Lu1 C20 C19 125.39(15) . .
C12 Lu1 C20 C19 153.37(16) . .
C26 Lu1 C20 C19 38.91(15) . .
C21 Lu1 C20 C19 -125.8(2) . .
H21 Lu1 C20 C19 -148.1(8) . .
H27 Lu1 C20 C19 40.3(5) . .
C27 Lu1 C20 C19 47.38(16) . .
C19 C20 C21 C22 -0.8(3) . .
Lu1 C20 C21 C22 -120.44(19) . .
C19 C20 C21 Lu1 119.7(2) . .
H26 Lu1 C21 C22 77.0(6) . .
C14 Lu1 C21 C22 -123.57(19) . .
C5 Lu1 C21 C22 4.72(19) . .
C10 Lu1 C21 C22 -157.99(18) . .
H20 Lu1 C21 C22 135.5(8) . .
C1 Lu1 C21 C22 -27.89(19) . .
C13 Lu1 C21 C22 -127.7(2) . .
C4 Lu1 C21 C22 17.1(2) . .
C2 Lu1 C21 C22 -38.1(2) . .
C3 Lu1 C21 C22 -9.5(2) . .
C11 Lu1 C21 C22 -176.79(19) . .
C20 Lu1 C21 C22 109.4(2) . .
C12 Lu1 C21 C22 -158.7(2) . .
C26 Lu1 C21 C22 94.7(2) . .
H21 Lu1 C21 C22 -124.1(18) . .
H27 Lu1 C21 C22 89.9(7) . .
C27 Lu1 C21 C22 101.18(19) . .
H26 Lu1 C21 C20 -32.4(6) . .
C14 Lu1 C21 C20 127.02(14) . .
C5 Lu1 C21 C20 -104.68(14) . .
C10 Lu1 C21 C20 92.61(15) . .
H20 Lu1 C21 C20 26.1(7) . .
C1 Lu1 C21 C20 -137.29(14) . .
C13 Lu1 C21 C20 122.84(14) . .
C4 Lu1 C21 C20 -92.35(14) . .
C2 Lu1 C21 C20 -147.52(13) . .
C3 Lu1 C21 C20 -118.86(14) . .
C11 Lu1 C21 C20 73.80(14) . .
C12 Lu1 C21 C20 91.87(14) . .
C26 Lu1 C21 C20 -14.72(14) . .
H21 Lu1 C21 C20 126.5(17) . .
H27 Lu1 C21 C20 -19.5(7) . .
C27 Lu1 C21 C20 -8.23(16) . .
C20 C21 C22 C23 1.4(3) . .
Lu1 C21 C22 C23 -78.3(3) . .
C21 C22 C23 C24 0.0(3) . .
C22 C23 C24 C19 -2.1(3) . .
C20 C19 C24 C23 2.7(3) . .
B1 C19 C24 C23 -170.1(2) . .
C31 B1 C25 C30 89.1(2) . .
C19 B1 C25 C30 -151.40(19) . .
C37 B1 C25 C30 -32.0(3) . .
C31 B1 C25 C26 -83.4(2) . .
C19 B1 C25 C26 36.0(2) . .
C37 B1 C25 C26 155.39(18) . .
C30 C25 C26 C27 -0.9(3) . .
B1 C25 C26 C27 172.26(19) . .
C30 C25 C26 Lu1 120.79(17) . .
B1 C25 C26 Lu1 -66.0(2) . .
H26 Lu1 C26 C27 -119.4(18) . .
C14 Lu1 C26 C27 35.75(17) . .
C5 Lu1 C26 C27 -113.49(14) . .
C10 Lu1 C26 C27 38.39(14) . .
H20 Lu1 C26 C27 138.7(6) . .
C1 Lu1 C26 C27 -108.58(14) . .
C13 Lu1 C26 C27 80.03(16) . .
C4 Lu1 C26 C27 -85.90(14) . .
C2 Lu1 C26 C27 -70.11(15) . .
C3 Lu1 C26 C27 -61.03(14) . .
C11 Lu1 C26 C27 68.00(14) . .
C20 Lu1 C26 C27 160.18(15) . .
C12 Lu1 C26 C27 90.95(14) . .
C21 Lu1 C26 C27 167.47(13) . .
H21 Lu1 C26 C27 155.1(6) . .
H27 Lu1 C26 C27 -17.7(8) . .
H26 Lu1 C26 C25 105.9(18) . .
C14 Lu1 C26 C25 -98.87(17) . .
C5 Lu1 C26 C25 111.88(16) . .
C10 Lu1 C26 C25 -96.24(16) . .
H20 Lu1 C26 C25 4.1(6) . .
C1 Lu1 C26 C25 116.80(16) . .
C13 Lu1 C26 C25 -54.60(19) . .
C4 Lu1 C26 C25 139.47(17) . .
C2 Lu1 C26 C25 155.26(15) . .
C3 Lu1 C26 C25 164.34(16) . .
C11 Lu1 C26 C25 -66.63(16) . .
C20 Lu1 C26 C25 25.55(15) . .
C12 Lu1 C26 C25 -43.68(17) . .
C21 Lu1 C26 C25 32.84(16) . .
H21 Lu1 C26 C25 20.5(6) . .
H27 Lu1 C26 C25 -152.4(8) . .
C27 Lu1 C26 C25 -134.6(2) . .
C25 C26 C27 C28 0.6(3) . .
Lu1 C26 C27 C28 -132.69(19) . .
C25 C26 C27 Lu1 133.3(2) . .
H26 Lu1 C27 C28 127.0(10) . .
C14 Lu1 C27 C28 -51.6(2) . .
C5 Lu1 C27 C28 169.7(2) . .
C10 Lu1 C27 C28 -40.6(2) . .
H20 Lu1 C27 C28 63.0(6) . .
C1 Lu1 C27 C28 -169.7(2) . .
C13 Lu1 C27 C28 -22.5(3) . .
C4 Lu1 C27 C28 -172.3(2) . .
C2 Lu1 C27 C28 -136.5(2) . .
C3 Lu1 C27 C28 -141.1(2) . .
C11 Lu1 C27 C28 -8.3(2) . .
C20 Lu1 C27 C28 81.6(2) . .
C12 Lu1 C27 C28 3.1(2) . .
C26 Lu1 C27 C28 100.4(3) . .
C21 Lu1 C27 C28 85.5(2) . .
H21 Lu1 C27 C28 66.8(8) . .
H27 Lu1 C27 C28 -123.3(18) . .
H26 Lu1 C27 C26 26.6(9) . .
C14 Lu1 C27 C26 -152.02(14) . .
C5 Lu1 C27 C26 69.30(14) . .
C10 Lu1 C27 C26 -141.08(14) . .
H20 Lu1 C27 C26 -37.5(5) . .
C1 Lu1 C27 C26 89.87(15) . .
C13 Lu1 C27 C26 -122.90(14) . .
C4 Lu1 C27 C26 87.29(14) . .
C2 Lu1 C27 C26 123.04(14) . .
C3 Lu1 C27 C26 118.42(14) . .
C11 Lu1 C27 C26 -108.78(14) . .
C20 Lu1 C27 C26 -18.89(14) . .
C12 Lu1 C27 C26 -97.29(14) . .
C21 Lu1 C27 C26 -14.98(16) . .
H21 Lu1 C27 C26 -33.6(8) . .
H27 Lu1 C27 C26 136.3(17) . .
C26 C27 C28 C29 -0.3(3) . .
Lu1 C27 C28 C29 -76.2(3) . .
C27 C28 C29 C30 0.4(4) . .
C28 C29 C30 C25 -0.8(4) . .
C26 C25 C30 C29 1.0(3) . .
B1 C25 C30 C29 -171.9(2) . .
C19 B1 C31 C32 -104.6(2) . .
C37 B1 C31 C32 135.7(2) . .
C25 B1 C31 C32 14.6(3) . .
C19 B1 C31 C36 73.4(2) . .
C37 B1 C31 C36 -46.3(2) . .
C25 B1 C31 C36 -167.42(18) . .
C36 C31 C32 C33 -1.0(4) . .
B1 C31 C32 C33 177.1(2) . .
C31 C32 C33 C34 -0.9(4) . .
C32 C33 C34 C35 1.4(5) . .
C33 C34 C35 C36 0.0(4) . .
C34 C35 C36 C31 -1.9(4) . .
C32 C31 C36 C35 2.4(3) . .
B1 C31 C36 C35 -175.8(2) . .
C31 B1 C37 C38 -35.4(3) . .
C19 B1 C37 C38 -155.62(19) . .
C25 B1 C37 C38 84.7(2) . .
C31 B1 C37 C42 145.36(19) . .
C19 B1 C37 C42 25.1(3) . .
C25 B1 C37 C42 -94.5(2) . .
C42 C37 C38 C39 -0.8(3) . .
B1 C37 C38 C39 179.9(2) . .
C37 C38 C39 C40 0.4(4) . .
C38 C39 C40 C41 0.4(4) . .
C39 C40 C41 C42 -0.7(4) . .
C40 C41 C42 C37 0.2(4) . .
C38 C37 C42 C41 0.5(3) . .
B1 C37 C42 C41 179.8(2) . .
C46 C43 C44 C47 -0.2(5) 3_746 3_746
C46 C43 C44 C45 5.7(7) 3_746 .
C47 C43 C44 C45 5.9(4) 3_746 .
C43 C44 C45 C47 -6.1(4) . 3_746
C47 C44 C45 C46 0.1(5) 3_746 .
C43 C44 C45 C46 -6.0(7) . .
C47 C45 C46 C43 144(100) 3_746 3_746
C44 C45 C46 C43 144(100) . 3_746
C44 C45 C46 C47 -0.1(4) . 3_746
C47 C45 C46 C47 7.3(6) 3_746 .
C44 C45 C46 C47 7.2(8) . .
C43 C46 C47 C45 147(2) 3_746 3_746
C45 C46 C47 C45 -33(3) . 3_746
C47 C46 C47 C45 -27(2) 3_746 3_746
C45 C46 C47 C43 179.7(5) . 3_746
C47 C46 C47 C43 -173.8(5) 3_746 3_746
C43 C46 C47 C44 0.2(4) 3_746 3_746
C45 C46 C47 C44 179.9(5) . 3_746
C47 C46 C47 C44 -173.6(7) 3_746 3_746
C43 C46 C47 C46 173.8(5) 3_746 3_746
C45 C46 C47 C46 -6.4(5) . 3_746
C47 C46 C47 C46 0.0 3_746 3_746
C43 C46 C47 C47 173.8(5) 3_746 3_746
C45 C46 C47 C47 -6.4(5) . 3_746
